data_7047408
loop_
_publ_author_name
'Moskwa, Marcin'
'Bator, Gra\.zyna'
'Rok, Magdalena'
'Medycki, Wojciech'
'Miniewicz, Andrzej'
'Jakubas, Ryszard'

_publ_section_title
;
 Investigations of organic-inorganic hybrids based on homopiperidinium
 cation with haloantimonates(iii) and halobismuthates(iii). Crystal
 structures, reversible phase transitions, semiconducting and molecular
 dynamic properties.
;
_journal_issue 38
_journal_name_full 'Dalton transactions (Cambridge, England : 2003)'
_journal_page_first 13507
_journal_page_last 13522
_journal_paper_doi 10.1039/c8dt03121e
_journal_volume 47
_journal_year 2018
_chemical_formula_moiety '2(C6 H14 N), Bi Cl6, H3 O'
_chemical_formula_sum 'C12 H31 Bi Cl6 N2 O'
_chemical_formula_weight 641.07
_space_group_crystal_system monoclinic
_space_group_IT_number 12
_space_group_name_Hall '-C 2y'
_space_group_name_H-M_alt 'C 1 2/m 1'
_symmetry_space_group_name_Hall '-C 2y'
_symmetry_space_group_name_H-M 'C 1 2/m 1'
_atom_sites_solution_hydrogens mixed
_atom_sites_solution_primary direct
_atom_sites_solution_secondary difmap
_audit_creation_method SHELXL-2014/7
_audit_update_record
;
2018-07-30 deposited with the CCDC.
2018-09-03 downloaded from the CCDC.
;
_cell_angle_alpha 90
_cell_angle_beta 91.22(4)
_cell_angle_gamma 90
_cell_formula_units_Z 2
_cell_length_a 18.449(3)
_cell_length_b 7.942(5)
_cell_length_c 7.949(4)
_cell_measurement_reflns_used 3014
_cell_measurement_temperature 300(2)
_cell_measurement_theta_max 25.7430
_cell_measurement_theta_min 3.7450
_cell_volume 1164.4(10)
_computing_cell_refinement
;
CrysAlisPro, Agilent Technologies,
Version 1.171.37.35 (release 13-08-2014 CrysAlis171 .NET)
(compiled Aug 13 2014,18:06:01)
;
_computing_data_collection
;
CrysAlisCCD, Agilent Technologies,
Version 1.171.37.35 (release 13-08-2014 CrysAlis171 .NET)
(compiled Aug 13 2014,18:06:01)
;
_computing_data_reduction
;
CrysAlisPro, Agilent Technologies,
Version 1.171.37.35 (release 13-08-2014 CrysAlis171 .NET)
(compiled Aug 13 2014,18:06:01)
;
_computing_molecular_graphics 'Diamond 4.0'
_computing_structure_refinement 'SHELXL-2014/7 (Sheldrick, 2014)'
_computing_structure_solution 'SHELXS-2014/7 (Sheldrick, 2014)'
_diffrn_ambient_temperature 300(2)
_diffrn_detector_area_resol_mean 8.3359
_diffrn_measured_fraction_theta_full 0.992
_diffrn_measured_fraction_theta_max 0.991
_diffrn_measurement_device_type 'Xcalibur, Sapphire2, large Be window'
_diffrn_measurement_method '\w scans'
_diffrn_radiation_type MoK\a
_diffrn_radiation_wavelength 0.71073
_diffrn_reflns_av_R_equivalents 0.0995
_diffrn_reflns_av_unetI/netI 0.0616
_diffrn_reflns_Laue_measured_fraction_full 0.992
_diffrn_reflns_Laue_measured_fraction_max 0.991
_diffrn_reflns_limit_h_max 22
_diffrn_reflns_limit_h_min -22
_diffrn_reflns_limit_k_max 6
_diffrn_reflns_limit_k_min -9
_diffrn_reflns_limit_l_max 9
_diffrn_reflns_limit_l_min -9
_diffrn_reflns_number 4641
_diffrn_reflns_point_group_measured_fraction_full 0.992
_diffrn_reflns_point_group_measured_fraction_max 0.991
_diffrn_reflns_theta_full 25.500
_diffrn_reflns_theta_max 26.370
_diffrn_reflns_theta_min 2.792
_diffrn_source 'Enhance (Mo) X-ray Source'
_exptl_absorpt_coefficient_mu 8.261
_exptl_absorpt_correction_T_max 0.739
_exptl_absorpt_correction_T_min 0.475
_exptl_absorpt_correction_type analytical
_exptl_absorpt_process_details
;
CrysAlisPro, Agilent Technologies,
Version 1.171.37.35 (release 13-08-2014 CrysAlis171 .NET)
(compiled Aug 13 2014,18:06:01)
Analytical numeric absorption correction using a multifaceted crystal
            model based on expressions derived by R.C. Clark & J.S. Reid.
(Clark, R. C. & Reid, J. S. (1995). Acta Cryst. A51, 887-897)
Empirical absorption correction using spherical harmonics,
 implemented in SCALE3 ABSPACK scaling algorithm.
;
_exptl_crystal_colour colorless
_exptl_crystal_density_diffrn 1.828
_exptl_crystal_density_method 'not measured'
_exptl_crystal_description block
_exptl_crystal_F_000 620
_exptl_crystal_size_max 0.120
_exptl_crystal_size_mid 0.090
_exptl_crystal_size_min 0.050
_refine_diff_density_max 1.323
_refine_diff_density_min -1.996
_refine_diff_density_rms 0.191
_refine_ls_extinction_method none
_refine_ls_goodness_of_fit_ref 1.071
_refine_ls_hydrogen_treatment constr
_refine_ls_matrix_type full
_refine_ls_number_parameters 87
_refine_ls_number_reflns 1266
_refine_ls_number_restraints 57
_refine_ls_restrained_S_all 1.065
_refine_ls_R_factor_all 0.0485
_refine_ls_R_factor_gt 0.0475
_refine_ls_shift/su_max 0.000
_refine_ls_shift/su_mean 0.000
_refine_ls_structure_factor_coef Fsqd
_refine_ls_weighting_details 'w=1/[\s^2^(Fo^2^)+(0.0645P)^2^] where P=(Fo^2^+2Fc^2^)/3'
_refine_ls_weighting_scheme calc
_refine_ls_wR_factor_gt 0.1085
_refine_ls_wR_factor_ref 0.1100
_reflns_Friedel_coverage 0.000
_reflns_number_gt 1249
_reflns_number_total 1266
_reflns_threshold_expression 'I > 2\s(I)'
_cod_data_source_file c8dt03121e2.cif
_cod_data_source_block HBC300K
_cod_depositor_comments 'Adding full bibliography for 7047402--7047408.cif.'
_cod_original_cell_volume 1164(4)
_cod_database_code 7047408
_shelx_shelxl_version_number 2014/7
_shelx_space_group_comment
;
The symmetry employed for this shelxl refinement is uniquely defined
by the following loop, which should always be used as a source of
symmetry information in preference to the above space-group names.
They are only intended as comments.
;
_shelx_estimated_absorpt_t_min 0.437
_shelx_estimated_absorpt_t_max 0.683

loop_
_space_group_symop_operation_xyz
'x, y, z'
'-x, y, -z'
'x+1/2, y+1/2, z'
'-x+1/2, y+1/2, -z'
'-x, -y, -z'
'x, -y, z'
'-x+1/2, -y+1/2, -z'
'x+1/2, -y+1/2, z'

loop_
_atom_site_label
_atom_site_type_symbol
_atom_site_fract_x
_atom_site_fract_y
_atom_site_fract_z
_atom_site_U_iso_or_equiv
_atom_site_adp_type
_atom_site_occupancy
_atom_site_site_symmetry_order
_atom_site_calc_flag
_atom_site_refinement_flags_posn
_atom_site_refinement_flags_adp
_atom_site_refinement_flags_occupancy
_atom_site_disorder_assembly
_atom_site_disorder_group
Bi Bi 0.5000 0.5000 0.5000 0.0515(2) Uani 1 4 d S T P . .
Cl1 Cl 0.55660(14) 0.2541(4) 0.3081(3) 0.0871(7) Uani 1 1 d . . . . .
Cl2 Cl 0.37996(16) 0.5000 0.2973(4) 0.0751(8) Uani 1 2 d S T P . .
O1H O 0.5000 0.5000 0.0000 0.153(9) Uani 1 4 d S T P . .
H1H H 0.4827 0.5888 -0.0419 0.229 Uiso 0.25 1 d R U P . .
H2H H 0.5028 0.5000 0.1056 0.229 Uiso 1 2 d R U P . .
N1A N 0.6141(11) 1.020(8) 0.638(3) 0.142(10) Uani 0.5 1 d D U P A -1
H1A1 H 0.6053 1.1297 0.6258 0.171 Uiso 0.5 1 calc R U P A -1
H1A2 H 0.5828 0.9652 0.5716 0.171 Uiso 0.5 1 calc R U P A -1
C2A C 0.6886(15) 0.985(15) 0.579(3) 0.134(10) Uani 0.5 1 d . U P A -1
H2A1 H 0.6834 0.9050 0.4876 0.161 Uiso 0.5 1 calc R U P A -1
H2A2 H 0.7056 1.0893 0.5292 0.161 Uiso 0.5 1 calc R U P A -1
C3A C 0.7458(13) 0.926(4) 0.683(4) 0.119(7) Uani 0.5 1 d . U P A -1
H3A1 H 0.7402 0.8045 0.6838 0.143 Uiso 0.5 1 calc R U P A -1
H3A2 H 0.7894 0.9481 0.6207 0.143 Uiso 0.5 1 calc R U P A -1
C4A C 0.7625(11) 0.967(7) 0.841(3) 0.123(10) Uani 0.5 1 d . U P A -1
H4A1 H 0.7848 1.0776 0.8373 0.147 Uiso 0.5 1 calc R U P A -1
H4A2 H 0.8001 0.8895 0.8784 0.147 Uiso 0.5 1 calc R U P A -1
C5A C 0.7116(14) 0.973(8) 0.972(3) 0.120(11) Uani 0.5 1 d . U P A -1
H5A1 H 0.7349 1.0298 1.0674 0.144 Uiso 0.5 1 calc R U P A -1
H5A2 H 0.7023 0.8585 1.0071 0.144 Uiso 0.5 1 calc R U P A -1
C6A C 0.6419(14) 1.054(3) 0.943(3) 0.109(8) Uani 0.5 1 d . U P A -1
H6A1 H 0.6153 1.0534 1.0471 0.131 Uiso 0.5 1 calc R U P A -1
H6A2 H 0.6497 1.1702 0.9114 0.131 Uiso 0.5 1 calc R U P A -1
C7A C 0.5993(12) 0.974(9) 0.815(4) 0.141(11) Uani 0.5 1 d D U P A -1
H7A1 H 0.5487 0.9977 0.8362 0.169 Uiso 0.5 1 calc R U P A -1
H7A2 H 0.6058 0.8529 0.8268 0.169 Uiso 0.5 1 calc R U P A -1

loop_
_atom_site_aniso_label
_atom_site_aniso_U_11
_atom_site_aniso_U_22
_atom_site_aniso_U_33
_atom_site_aniso_U_23
_atom_site_aniso_U_13
_atom_site_aniso_U_12
Bi 0.0545(3) 0.0537(3) 0.0463(3) 0.000 0.0025(2) 0.000
Cl1 0.0920(16) 0.0898(15) 0.0795(13) -0.0227(12) 0.0073(12) 0.0244(13)
Cl2 0.0603(15) 0.102(2) 0.0627(15) 0.000 -0.0070(12) 0.000
O1H 0.17(2) 0.23(3) 0.058(8) 0.000 0.016(10) 0.000
N1A 0.119(10) 0.17(3) 0.133(10) -0.04(2) -0.075(9) 0.035(19)
C2A 0.159(14) 0.15(3) 0.087(10) -0.02(2) -0.012(9) 0.01(2)
C3A 0.087(10) 0.139(19) 0.132(11) 0.005(15) 0.043(10) 0.020(12)
C4A 0.074(10) 0.16(3) 0.136(11) 0.026(18) -0.013(8) 0.033(16)
C5A 0.123(11) 0.14(3) 0.094(9) 0.033(17) -0.012(8) 0.013(16)
C6A 0.122(12) 0.12(2) 0.083(9) 0.004(10) 0.035(9) 0.024(11)
C7A 0.064(9) 0.16(3) 0.198(15) -0.006(19) 0.004(9) -0.008(18)

loop_
_atom_type_symbol
_atom_type_description
_atom_type_scat_dispersion_real
_atom_type_scat_dispersion_imag
_atom_type_scat_source
C C 0.0033 0.0016 'International Tables Vol C Tables 4.2.6.8 and 6.1.1.4'
H H 0.0000 0.0000 'International Tables Vol C Tables 4.2.6.8 and 6.1.1.4'
N N 0.0061 0.0033 'International Tables Vol C Tables 4.2.6.8 and 6.1.1.4'
Bi Bi -4.1077 10.2566 'International Tables Vol C Tables 4.2.6.8 and 6.1.1.4'
Cl Cl 0.1484 0.1585 'International Tables Vol C Tables 4.2.6.8 and 6.1.1.4'
O O 0.0106 0.0060 'International Tables Vol C Tables 4.2.6.8 and 6.1.1.4'

loop_
_geom_angle_atom_site_label_1
_geom_angle_atom_site_label_2
_geom_angle_atom_site_label_3
_geom_angle
_geom_angle_site_symmetry_1
_geom_angle_site_symmetry_3
Cl1 Bi Cl1 92.57(14) 5_666 2_656
Cl1 Bi Cl1 180.0 5_666 .
Cl1 Bi Cl1 87.43(14) 2_656 .
Cl1 Bi Cl1 87.43(14) 5_666 6_565
Cl1 Bi Cl1 180.0 2_656 6_565
Cl1 Bi Cl1 92.57(14) . 6_565
Cl1 Bi Cl2 90.86(7) 5_666 .
Cl1 Bi Cl2 90.86(8) 2_656 .
Cl1 Bi Cl2 89.14(7) . .
Cl1 Bi Cl2 89.14(7) 6_565 .
Cl1 Bi Cl2 89.14(7) 5_666 5_666
Cl1 Bi Cl2 89.14(7) 2_656 5_666
Cl1 Bi Cl2 90.86(7) . 5_666
Cl1 Bi Cl2 90.86(7) 6_565 5_666
Cl2 Bi Cl2 180.0 . 5_666
H1H O1H H2H 114.3 . .
C7A N1A C2A 116(3) . .
C7A N1A H1A1 108.2 . .
C2A N1A H1A1 108.2 . .
C7A N1A H1A2 108.2 . .
C2A N1A H1A2 108.2 . .
H1A1 N1A H1A2 107.3 . .
C3A C2A N1A 124(3) . .
C3A C2A H2A1 106.3 . .
N1A C2A H2A1 106.3 . .
C3A C2A H2A2 106.3 . .
N1A C2A H2A2 106.3 . .
H2A1 C2A H2A2 106.4 . .
C4A C3A C2A 129(4) . .
C4A C3A H3A1 105.0 . .
C2A C3A H3A1 105.0 . .
C4A C3A H3A2 105.0 . .
C2A C3A H3A2 105.0 . .
H3A1 C3A H3A2 105.9 . .
C3A C4A C5A 124(2) . .
C3A C4A H4A1 106.3 . .
C5A C4A H4A1 106.3 . .
C3A C4A H4A2 106.3 . .
C5A C4A H4A2 106.3 . .
H4A1 C4A H4A2 106.4 . .
C4A C5A C6A 120(2) . .
C4A C5A H5A1 107.4 . .
C6A C5A H5A1 107.4 . .
C4A C5A H5A2 107.4 . .
C6A C5A H5A2 107.4 . .
H5A1 C5A H5A2 106.9 . .
C7A C6A C5A 113(3) . .
C7A C6A H6A1 108.9 . .
C5A C6A H6A1 108.9 . .
C7A C6A H6A2 108.9 . .
C5A C6A H6A2 108.9 . .
H6A1 C6A H6A2 107.8 . .
C6A C7A N1A 117(4) . .
C6A C7A H7A1 108.0 . .
N1A C7A H7A1 108.0 . .
C6A C7A H7A2 108.0 . .
N1A C7A H7A2 108.0 . .
H7A1 C7A H7A2 107.3 . .

loop_
_geom_bond_atom_site_label_1
_geom_bond_atom_site_label_2
_geom_bond_distance
_geom_bond_site_symmetry_2
Bi Cl1 2.702(2) 5_666
Bi Cl1 2.702(2) 2_656
Bi Cl1 2.702(2) .
Bi Cl1 2.702(2) 6_565
Bi Cl2 2.711(3) .
Bi Cl2 2.711(3) 5_666
O1H H1H 0.8403 .
O1H H2H 0.8400 .
N1A C7A 1.486(19) .
N1A C2A 1.49(4) .
N1A H1A1 0.8900 .
N1A H1A2 0.8900 .
C2A C3A 1.41(5) .
C2A H2A1 0.9700 .
C2A H2A2 0.9700 .
C3A C4A 1.33(3) .
C3A H3A1 0.9700 .
C3A H3A2 0.9700 .
C4A C5A 1.42(3) .
C4A H4A1 0.9700 .
C4A H4A2 0.9700 .
C5A C6A 1.45(4) .
C5A H5A1 0.9700 .
C5A H5A2 0.9700 .
C6A C7A 1.42(5) .
C6A H6A1 0.9700 .
C6A H6A2 0.9700 .
C7A H7A1 0.9700 .
C7A H7A2 0.9700 .

loop_
_geom_hbond_atom_site_label_D
_geom_hbond_atom_site_label_H
_geom_hbond_atom_site_label_A
_geom_hbond_distance_DH
_geom_hbond_distance_HA
_geom_hbond_distance_DA
_geom_hbond_angle_DHA
_geom_hbond_site_symmetry_A
O1H H2H Cl1 0.84 2.71 3.285(3) 127.5 .
O1H H1H Cl1 0.84 2.55 3.285(3) 147.1 5_665
O1H H2H Cl1 0.84 2.71 3.285(3) 127.5 6_565
O1H H2H Cl2 0.84 2.76 3.273(3) 121.3 .
N1A H1A2 Cl1 0.89 2.76 3.56(4) 149.6 6_565
N1A H1A1 Cl1 0.89 2.84 3.37(4) 119.5 1_565
C7A H7A1 Cl1 0.97 3.02 3.75(5) 132.9 2_666
